data_7129965
loop_
_publ_author_name
'Mastropierro, Pasquale'
'Kennedy, Alan R.'
'Hevia, Eva'

_publ_section_title
;
 Metallation of sensitive fluoroarenes using a potassium TMP-zincate
 supported by a silyl(bis)amido ligand
;
_journal_name_full 'Chemical Communications'
_journal_paper_doi 10.1039/D2CC00979J
_journal_year 2022
_chemical_formula_moiety 'C42 H47 F N3 O2 Si Zn, 2(C12 H24 K0.5 O3), C4 H8 O'
_chemical_formula_sum 'C70 H103 F K N3 O9 Si Zn'
_chemical_formula_weight 1282.11
_space_group_IT_number 14
_space_group_name_Hall '-P 2ybc'
_space_group_name_H-M_alt 'P 1 21/c 1'
_symmetry_cell_setting monoclinic
_symmetry_Int_Tables_number 14
_symmetry_space_group_name_Hall '-P 2ybc'
_symmetry_space_group_name_H-M 'P 1 21/c 1'
_atom_sites_solution_hydrogens geom
_atom_sites_solution_primary direct
_audit_creation_date 2022-02-04T17:44:01-00:00
_audit_update_record
;
2022-02-14 deposited with the CCDC.	2022-03-08 downloaded from the CCDC.
;
_cell_angle_alpha 90
_cell_angle_beta 108.879(12)
_cell_angle_gamma 90
_cell_formula_units_Z 4
_cell_length_a 22.630(3)
_cell_length_b 15.7650(10)
_cell_length_c 20.4853(17)
_cell_measurement_reflns_used 9771
_cell_measurement_temperature 84.8(6)
_cell_measurement_theta_max 68.084
_cell_measurement_theta_min 3.487
_cell_volume 6915.2(13)
_computing_cell_refinement 'CrysAlisPro 1.171.41.112a (Rigaku OD, 2021)'
_computing_data_collection 'CrysAlisPro 1.171.41.112a (Rigaku OD, 2021)'
_computing_data_reduction 'CrysAlisPro 1.171.41.112a (Rigaku OD, 2021)'
_computing_molecular_graphics 'Olex2 1.3 (Dolomanov et al., 2009)'
_computing_publication_material 'Olex2 1.3 (Dolomanov et al., 2009)'
_computing_structure_refinement 'SHELXL 2018/3 (Sheldrick, 2015)'
_computing_structure_solution 'SHELXS  (Sheldrick, 2008)'
_diffrn_ambient_environment N~2~
_diffrn_ambient_temperature 84.8(6)
_diffrn_detector 'Hybrid Pixel Array Detector'
_diffrn_detector_area_resol_mean 10
_diffrn_detector_type HyPix
_diffrn_measured_fraction_theta_full 0.999
_diffrn_measured_fraction_theta_max 0.999
_diffrn_measurement_details
;
        List of Runs (angles in degrees, time in seconds):
  # Type    Start    End  Width  t~exp~   \w     \q     \k     \f   Frames
#--------------------------------------------------------------------------
  1  \w    -32.00  55.00   0.50    5.00    --  -21.00  22.00-163.00  174
  2  \w    -96.00  -9.00   0.50    5.00    --  -21.00 -22.00  31.00  174
  3  \w    -27.00  25.00   0.50    5.00    --   47.66 -22.00  31.00  104
  4  \w     36.00 123.00   0.50    5.00    --   47.66  22.00-163.00  174
  5  \w     99.00 177.00   0.50   12.00    --  110.58  22.00-163.00  156
  6  \w    -94.00   2.00   0.50    5.00    --  -21.00 -77.00-180.00  192
  7  \w    -69.00 -13.00   0.50    5.00    --  -21.00 125.00 -60.00  112
  8  \w    -27.00  23.00   0.50    5.00    --   47.66 -19.00 -30.00  100
  9  \w     34.00  95.00   0.50    5.00    --   47.66-125.00  30.00  122
 10  \w     39.00  68.00   0.50   12.00    --  110.58 -61.00 150.00   58
 11  \w     97.00 177.00   0.50   12.00    --  110.58  15.00 -90.00  160
 12  \w     39.00  68.00   0.50   12.00    --  110.58 -61.00  60.00   58
 13  \w     39.00  68.00   0.50   12.00    --  110.58 -61.00 120.00   58
 14  \w     39.00  68.00   0.50   12.00    --  110.58 -61.00  90.00   58
 15  \w     39.00  68.00   0.50   12.00    --  110.58 -61.00-120.00   58
 16  \w     39.00  68.00   0.50   12.00    --  110.58 -61.00 -90.00   58
 17  \w     39.00 102.00   0.50   12.00    --  110.58 -77.00 -90.00  126
 18  \w     98.00 177.00   0.50   12.00    --  110.58  30.00 150.00  158
 19  \w     97.00 177.00   0.50   12.00    --  110.58  15.00-120.00  160
 20  \w     39.00 105.00   0.50   12.00    --  110.58 -94.00-150.00  132
 21  \w     39.00 102.00   0.50   12.00    --  110.58 -77.00-150.00  126
 22  \w     39.00 111.00   0.50   12.00    --  110.58-125.00   0.00  144
 23  \w     39.00  68.00   0.50   12.00    --  110.58 -61.00-180.00   58
 24  \w     39.00 102.00   0.50   12.00    --  110.58 -77.00  90.00  126
 25  \w     39.00  68.00   0.50   12.00    --  110.58 -61.00 -30.00   58
 26  \w     39.00  68.00   0.50   12.00    --  110.58 -61.00  30.00   58
 27  \w     25.00  54.00   0.50    5.00    --   47.66  77.00  30.00   58
;
_diffrn_measurement_device 'four-circle diffractometer'
_diffrn_measurement_device_type 'XtaLAB Synergy, Dualflex, HyPix'
_diffrn_measurement_method '\w scans'
_diffrn_orient_matrix_type 'CrysAlisPro convention (1999,Acta A55,543-557)'
_diffrn_orient_matrix_UB_11 0.068806
_diffrn_orient_matrix_UB_12 0.010589
_diffrn_orient_matrix_UB_13 0.004502
_diffrn_orient_matrix_UB_21 -0.0162078
_diffrn_orient_matrix_UB_22 -0.0258501
_diffrn_orient_matrix_UB_23 -0.0762348
_diffrn_orient_matrix_UB_31 -0.0132398
_diffrn_orient_matrix_UB_32 0.0936493
_diffrn_orient_matrix_UB_33 -0.0218774
_diffrn_radiation_monochromator mirror
_diffrn_radiation_probe x-ray
_diffrn_radiation_type 'Cu K\a'
_diffrn_radiation_wavelength 1.54184
_diffrn_reflns_av_R_equivalents 0.1321
_diffrn_reflns_av_unetI/netI 0.0636
_diffrn_reflns_Laue_measured_fraction_full 0.999
_diffrn_reflns_Laue_measured_fraction_max 0.999
_diffrn_reflns_limit_h_max 21
_diffrn_reflns_limit_h_min -21
_diffrn_reflns_limit_k_max 15
_diffrn_reflns_limit_k_min -14
_diffrn_reflns_limit_l_max 16
_diffrn_reflns_limit_l_min -19
_diffrn_reflns_number 38045
_diffrn_reflns_point_group_measured_fraction_full 0.999
_diffrn_reflns_point_group_measured_fraction_max 0.999
_diffrn_reflns_theta_full 47.838
_diffrn_reflns_theta_max 47.838
_diffrn_reflns_theta_min 3.481
_diffrn_source 'micro-focus sealed X-ray tube'
_diffrn_source_type 'PhotonJet (Cu) X-ray Source'
_exptl_absorpt_coefficient_mu 1.664
_exptl_absorpt_correction_T_max 1
_exptl_absorpt_correction_T_min 0.77749
_exptl_absorpt_correction_type multi-scan
_exptl_absorpt_process_details
;
        CrysAlisPro 1.171.41.112a (Rigaku Oxford Diffraction, 2021)
        Empirical absorption correction using spherical harmonics,
        implemented in SCALE3 ABSPACK scaling algorithm.
;
_exptl_crystal_colour 'dark orange'
_exptl_crystal_density_diffrn 1.231
_exptl_crystal_description plate
_exptl_crystal_F_000 2752
_exptl_crystal_size_max 0.304
_exptl_crystal_size_mid 0.217
_exptl_crystal_size_min 0.122
_refine_diff_density_max 1.153
_refine_diff_density_min -0.622
_refine_diff_density_rms 0.088
_refine_ls_extinction_method none
_refine_ls_goodness_of_fit_ref 1.035
_refine_ls_hydrogen_treatment constr
_refine_ls_matrix_type full
_refine_ls_number_parameters 778
_refine_ls_number_reflns 6426
_refine_ls_number_restraints 515
_refine_ls_restrained_S_all 1.071
_refine_ls_R_factor_all 0.151
_refine_ls_R_factor_gt 0.1316
_refine_ls_shift/su_max 0
_refine_ls_shift/su_mean 0
_refine_ls_structure_factor_coef Fsqd
_refine_ls_weighting_details 'w=1/[\s^2^(Fo^2^)+(0.1816P)^2^+38.7967P] where P=(Fo^2^+2Fc^2^)/3'
_refine_ls_weighting_scheme calc
_refine_ls_wR_factor_gt 0.3393
_refine_ls_wR_factor_ref 0.358
_reflns_Friedel_coverage 0
_reflns_number_gt 4966
_reflns_number_total 6426
_reflns_threshold_expression 'I > 2\s(I)'
_twin_special_details
;
Component 2 rotated by 13.2282\% 
around [0.35 -0.36 -0.87] (reciprocal) or [0.04 -0.58 -0.81] (direct)
;
_cod_data_source_file d2cc00979j2.cif
_cod_data_source_block 20EH218_PM683
_cod_database_code 7129965
_oxdiff_exptl_absorpt_empirical_details
;
        Empirical correction (ABSPACK) includes:
        - Absorption correction using spherical harmonics
        - Frame scaling
;
_oxdiff_exptl_absorpt_empirical_full_max 1.706
_oxdiff_exptl_absorpt_empirical_full_min 0.517
_shelx_shelxl_version_number 2018/3
_olex2_refinement_description
;
        1. Fixed Uiso
 At 1.2 times of:
  All C(H) groups, All C(H,H) groups
 At 1.5 times of:
  All C(H,H,H) groups
        2. Restrained distances
 C62-C63 = C64-C65
 1.53 with sigma of 0.02
 O9-C62 = O9-C65
 1.44 with sigma of 0.02
 C63-C64
 1.54 with sigma of 0.02
 O6-C50 = O6-C53
 1.44 with sigma of 0.02
 C50-C51 = C52-C53
 1.53 with sigma of 0.02
 C51-C52
 1.54 with sigma of 0.02
 C60-C59
 1.54 with sigma of 0.02
 O8-C61 = O8-C58
 1.44 with sigma of 0.02
 C61-C60 = C59-C58
 1.53 with sigma of 0.02
 O9-C63 = O9-C64 = C62-C64 = C63-C65
 2.38 with sigma of 0.04
 O6-C51 = O6-C52 = C50-C52 = C51-C53
 2.38 with sigma of 0.04
 O8-C60 = O8-C59 = C61-C59 = C60-C58
 2.38 with sigma of 0.04
 C63-C65 \\sim C62-C64
 with sigma of 0.04
 O9-C62 \\sim O9-C65
 with sigma of 0.02
 C62-C63 \\sim C63-C64 \\sim C64-C65
 with sigma of 0.02
 O9-C63 \\sim O9-C64
 with sigma of 0.04
 C51-C53 \\sim C50-C52
 with sigma of 0.04
 O6-C51 \\sim O6-C52
 with sigma of 0.04
 C50-C51 \\sim C51-C52 \\sim C52-C53
 with sigma of 0.02
 O6-C50 \\sim O6-C53
 with sigma of 0.02
 C60-C58 \\sim C61-C59
 with sigma of 0.04
 C61-C60 \\sim C60-C59 \\sim C59-C58
 with sigma of 0.02
 O8-C61 \\sim O8-C58
 with sigma of 0.02
 O8-C60 \\sim O8-C59
 with sigma of 0.04
        3. Rigid bond restraints
 Zn1, C13, C32, C34, C35, C33, C17, C36, C37, C22, F1, C24, C23, O1, N3, O2,
 C18, C20, C16, C15, C14, C19, C21, Si1, N2, N1, C1, C2, C3, C4, C5, C6, C12,
 C11, C10, C9, C7, C8, C27, C67, C31, C30, C29, C28, C25, C26, C66, C69, C70,
 C68
 with sigma for 1-2 distances of 0.001 and sigma for 1-3 distances of 0.001
 O5, C46, C49, C48, C47
 with sigma for 1-2 distances of 0.001 and sigma for 1-3 distances of 0.001
 C56, C57, C55, C54, O7
 with sigma for 1-2 distances of 0.001 and sigma for 1-3 distances of 0.001
        4. Uiso/Uaniso restraints and constraints
O9 \\sim C62 \\sim C63 \\sim C64 \\sim C65: within 2A with sigma of 0.04 and
        sigma for terminal atoms of 0.08 within 2A
O6 \\sim C50 \\sim C51 \\sim C52 \\sim C53: within 2A with sigma of 0.04 and
        sigma for terminal atoms of 0.08 within 2A
O8 \\sim C61 \\sim C60 \\sim C59 \\sim C58: within 2A with sigma of 0.04 and
        sigma for terminal atoms of 0.08 within 2A
Uanis(C49) \\sim Ueq, Uanis(O5) \\sim Ueq, Uanis(C47) \\sim Ueq, Uanis(C38)
\\sim Ueq, Uanis(O3) \\sim Ueq, Uanis(C39) \\sim Ueq, Uanis(C44) \\sim Ueq,
Uanis(K2) \\sim Ueq, Uanis(C55) \\sim Ueq: with sigma of 0.01 and sigma for
        terminal atoms of 0.02
Uanis(C5) \\sim Ueq, Uanis(C11) \\sim Ueq, Uanis(C4) \\sim Ueq, Uanis(C70)
\\sim Ueq, Uanis(C31) \\sim Ueq, Uanis(C69) \\sim Ueq, Uanis(O7) \\sim Ueq,
Uanis(C57) \\sim Ueq: with sigma of 0.01 and sigma for terminal atoms of 0.02
Uanis(K2) \\sim Ueq: with sigma of 0.005 and sigma for terminal atoms of 0.02
Uanis(F1) \\sim Ueq, Uanis(C8) \\sim Ueq: with sigma of 0.01 and sigma for
        terminal atoms of 0.01
Uanis(C46) \\sim Ueq: with sigma of 0.02 and sigma for terminal atoms of 0.02
Uanis(C48) \\sim Ueq: with sigma of 0.01 and sigma for terminal atoms of 0.02
        5. Rigid body (RIGU) restrains
 O9, C62, C63, C64, C65
 with sigma for 1-2 distances of 0.004 and sigma for 1-3 distances of 0.004
 O6, C50, C51, C52, C53
 with sigma for 1-2 distances of 0.004 and sigma for 1-3 distances of 0.004
 O8, C61, C60, C59, C58
 with sigma for 1-2 distances of 0.004 and sigma for 1-3 distances of 0.004
        6.a Ternary CH refined with riding coordinates:
 C19(H19), C22(H22), C10(H10), C7(H7)
        6.b Secondary CH2 refined with riding coordinates:
 C41(H41A,H41B), C40(H40A,H40B), C42(H42A,H42B), C43(H43A,H43B), C46(H46A,
 H46B), C39(H39A,H39B), C45(H45A,H45B), C44(H44A,H44B), C38(H38A,H38B),
 C47(H47A,H47B), C57(H57A,H57B), C54(H54A,H54B), C55(H55A,H55B), C56(H56A,H56B),
  C49(H49A,H49B), C48(H48A,H48B), C62(H62A,H62B), C63(H63A,H63B), C64(H64A,
 H64B), C65(H65A,H65B), C50(H50A,H50B), C51(H51A,H51B), C52(H52A,H52B),
 C53(H53A,H53B), C61(H61A,H61B), C60(H60A,H60B), C59(H59A,H59B), C58(H58B,H58A)
        6.c Me refined with riding coordinates:
 C20(H20A,H20B,H20C), C21(H21A,H21B,H21C), C24(H24A,H24B,H24C), C11(H11A,H11B,
 H11C), C9(H9A,H9B,H9C), C12(H12A,H12B,H12C), C23(H23A,H23B,H23C), C8(H8A,H8B,
 H8C)
        6.d Aromatic/amide H refined with riding coordinates:
 C17(H17), C68(H68), C5(H5), C16(H16), C15(H15), C28(H28), C3(H3), C66(H66),
 C36(H36), C4(H4), C70(H70), C26(H26), C67(H67), C30(H30), C35(H35), C31(H31),
 C69(H69), C29(H29), C34(H34)
;
_oxdiff_twin_integration_method simultaneous
_oxdiff_twin_items 2

loop_
_symmetry_equiv_pos_as_xyz
'x, y, z'
'-x, y+1/2, -z+1/2'
'-x, -y, -z'
'x, -y-1/2, z-1/2'

loop_
_atom_site_label
_atom_site_type_symbol
_atom_site_fract_x
_atom_site_fract_y
_atom_site_fract_z
_atom_site_U_iso_or_equiv
_atom_site_adp_type
_atom_site_occupancy
_atom_site_site_symmetry_order
_atom_site_calc_flag
_atom_site_refinement_flags_posn
_atom_site_refinement_flags_adp
_atom_site_refinement_flags_occupancy
_atom_site_disorder_assembly
_atom_site_disorder_group
Zn1 Zn 0.32691(8) 0.54983(9) 0.06669(7) 0.0806(6) Uani 1 1 d . U . . .
Si1 Si 0.23802(17) 0.4681(2) -0.02724(15) 0.0801(9) Uani 1 1 d . U . . .
C13 C 0.2258(5) 0.4493(7) 0.1076(5) 0.0726(17) Uani 1 1 d . U . . .
F1 F 0.3506(4) 0.7390(5) 0.1322(4) 0.121(2) Uani 1 1 d . U . . .
C6 C 0.3305(7) 0.5572(8) -0.1322(6) 0.094(3) Uani 1 1 d . U . . .
C14 C 0.2318(6) 0.3676(7) 0.1363(5) 0.080(2) Uani 1 1 d . U . . .
C33 C 0.4446(6) 0.5572(10) 0.1813(7) 0.107(3) Uani 1 1 d . U . . .
N3 N 0.4463(6) 0.4634(9) 0.1648(6) 0.116(3) Uani 1 1 d . U . . .
C18 C 0.1870(6) 0.5101(8) 0.1268(5) 0.084(2) Uani 1 1 d . U . . .
C17 C 0.1594(7) 0.4862(9) 0.1746(6) 0.102(3) Uani 1 1 d . U . . .
H17 H 0.134562 0.526359 0.1886 0.123 Uiso 1 1 calc R U . . .
C19 C 0.2723(6) 0.3019(7) 0.1179(5) 0.090(3) Uani 1 1 d . U . . .
H19 H 0.294789 0.331371 0.089684 0.108 Uiso 1 1 calc R U . . .
C1 C 0.2962(6) 0.5897(7) -0.0898(5) 0.082(2) Uani 1 1 d . U . . .
C68 C 0.3094(7) 0.3188(8) -0.0352(7) 0.101(3) Uani 1 1 d . U . . .
H68 H 0.342243 0.345526 -0.00006 0.121 Uiso 1 1 calc R U . . .
C22 C 0.1809(6) 0.6002(8) 0.0996(6) 0.094(3) Uani 1 1 d . U . . .
H22 H 0.194851 0.599609 0.058035 0.113 Uiso 1 1 calc R U . . .
C32 C 0.3947(6) 0.6047(9) 0.1424(6) 0.090(2) Uani 1 1 d . U . . .
C5 C 0.3365(7) 0.6067(9) -0.1869(7) 0.112(3) Uani 1 1 d . U . . .
H5 H 0.360167 0.586884 -0.214551 0.134 Uiso 1 1 calc R U . . .
C2 C 0.2693(7) 0.6708(8) -0.1044(7) 0.106(3) Uani 1 1 d . U . . .
C16 C 0.1662(7) 0.4068(10) 0.2028(6) 0.111(4) Uani 1 1 d . U . . .
H16 H 0.146262 0.392468 0.235548 0.133 Uiso 1 1 calc R U . . .
C15 C 0.2025(7) 0.3469(9) 0.1834(6) 0.099(3) Uani 1 1 d . U . . .
H15 H 0.206951 0.291538 0.20268 0.119 Uiso 1 1 calc R U . . .
C20 C 0.3223(7) 0.2646(10) 0.1808(6) 0.117(4) Uani 1 1 d . U . . .
H20A H 0.3469 0.222528 0.165543 0.175 Uiso 1 1 calc R U . . .
H20B H 0.349764 0.310032 0.206053 0.175 Uiso 1 1 calc R U . . .
H20C H 0.302127 0.23724 0.211058 0.175 Uiso 1 1 calc R U . . .
C37 C 0.3979(7) 0.6865(9) 0.1656(6) 0.103(3) Uani 1 1 d . U . . .
C21 C 0.2338(7) 0.2315(8) 0.0731(6) 0.109(4) Uani 1 1 d . U . . .
H21A H 0.261715 0.190356 0.062332 0.164 Uiso 1 1 calc R U . . .
H21B H 0.208949 0.203083 0.097923 0.164 Uiso 1 1 calc R U . . .
H21C H 0.205837 0.255881 0.030167 0.164 Uiso 1 1 calc R U . . .
C28 C 0.1055(7) 0.4743(9) -0.0533(6) 0.101(3) Uani 1 1 d . U . . .
H28 H 0.11587 0.451628 -0.00806 0.121 Uiso 1 1 calc R U . . .
C24 C 0.2222(7) 0.6601(8) 0.1493(6) 0.107(4) Uani 1 1 d . U . . .
H24A H 0.216547 0.717256 0.129453 0.161 Uiso 1 1 calc R U . . .
H24B H 0.211671 0.660131 0.192086 0.161 Uiso 1 1 calc R U . . .
H24C H 0.265787 0.642559 0.159272 0.161 Uiso 1 1 calc R U . . .
C11 C 0.3422(9) 0.4112(10) -0.1763(7) 0.136(5) Uani 1 1 d . U . . .
H11A H 0.365117 0.357911 -0.162423 0.203 Uiso 1 1 calc R U . . .
H11B H 0.29731 0.400544 -0.188407 0.203 Uiso 1 1 calc R U . . .
H11C H 0.351296 0.43483 -0.216252 0.203 Uiso 1 1 calc R U . . .
C3 C 0.2740(7) 0.7160(9) -0.1598(7) 0.112(3) Uani 1 1 d . U . . .
H3 H 0.254047 0.769595 -0.170656 0.134 Uiso 1 1 calc R U . . .
O2 O 0.4836(5) 0.4185(8) 0.2068(5) 0.151(4) Uani 1 1 d . U . . .
C66 C 0.2169(8) 0.2378(10) -0.1389(8) 0.127(4) Uani 1 1 d . U . . .
H66 H 0.184988 0.209014 -0.173711 0.152 Uiso 1 1 calc R U . . .
C36 C 0.4448(7) 0.7218(11) 0.2181(6) 0.119(4) Uani 1 1 d . U . . .
H36 H 0.442998 0.779875 0.229711 0.143 Uiso 1 1 calc R U . . .
C4 C 0.3074(8) 0.6843(10) -0.1995(8) 0.121(4) Uani 1 1 d . U . . .
H4 H 0.31052 0.717239 -0.237059 0.145 Uiso 1 1 calc R U . . .
C10 C 0.3621(7) 0.4732(8) -0.1176(7) 0.102(3) Uani 1 1 d . U . . .
H10 H 0.351622 0.447559 -0.078051 0.123 Uiso 1 1 calc R U . . .
C70 C 0.3208(8) 0.2391(9) -0.0610(7) 0.112(3) Uani 1 1 d . U . . .
H70 H 0.360087 0.211586 -0.042974 0.135 Uiso 1 1 calc R U . . .
C7 C 0.2367(9) 0.7121(10) -0.0588(10) 0.139(4) Uani 1 1 d . U . . .
H7 H 0.234612 0.668018 -0.024504 0.166 Uiso 1 1 calc R U . . .
C26 C 0.2047(8) 0.3190(9) -0.1140(7) 0.112(3) Uani 1 1 d . U . . .
H26 H 0.165345 0.345821 -0.13366 0.135 Uiso 1 1 calc R U . . .
C67 C 0.1352(7) 0.5264(10) -0.1435(7) 0.120(4) Uani 1 1 d . U . . .
H67 H 0.166829 0.540488 -0.162808 0.144 Uiso 1 1 calc R U . . .
C30 C 0.0289(8) 0.5234(11) -0.1525(8) 0.128(4) Uani 1 1 d . U . . .
H30 H -0.013379 0.537125 -0.177021 0.154 Uiso 1 1 calc R U . . .
C35 C 0.4945(8) 0.6729(14) 0.2538(8) 0.138(4) Uani 1 1 d . U . . .
H35 H 0.528382 0.695961 0.290045 0.165 Uiso 1 1 calc R U . . .
C9 C 0.2714(8) 0.7838(11) -0.0184(7) 0.129(4) Uani 1 1 d . U . . .
H9A H 0.314711 0.766751 0.005082 0.193 Uiso 1 1 calc R U . . .
H9B H 0.270609 0.831556 -0.049291 0.193 Uiso 1 1 calc R U . . .
H9C H 0.251926 0.800888 0.015896 0.193 Uiso 1 1 calc R U . . .
C12 C 0.4330(9) 0.4820(12) -0.0954(14) 0.192(9) Uani 1 1 d . U . . .
H12A H 0.45224 0.425663 -0.086175 0.288 Uiso 1 1 calc R U . . .
H12B H 0.444841 0.509461 -0.132228 0.288 Uiso 1 1 calc R U . . .
H12C H 0.447495 0.516527 -0.053397 0.288 Uiso 1 1 calc R U . . .
C31 C 0.0744(8) 0.5413(10) -0.1822(9) 0.134(4) Uani 1 1 d . U . . .
H31 H 0.063847 0.563111 -0.227724 0.16 Uiso 1 1 calc R U . . .
C69 C 0.2733(9) 0.2035(11) -0.1126(8) 0.127(4) Uani 1 1 d . U . . .
H69 H 0.280931 0.150819 -0.130997 0.152 Uiso 1 1 calc R U . . .
C29 C 0.0431(7) 0.4868(10) -0.0891(8) 0.122(4) Uani 1 1 d . U . . .
H29 H 0.011436 0.470598 -0.070329 0.146 Uiso 1 1 calc R U . . .
C34 C 0.4937(7) 0.5876(14) 0.2349(8) 0.140(5) Uani 1 1 d . U . . .
H34 H 0.527 0.551012 0.258913 0.168 Uiso 1 1 calc R U . . .
C23 C 0.1133(7) 0.6316(9) 0.0756(8) 0.123(5) Uani 1 1 d . U . . .
H23A H 0.086897 0.590955 0.042766 0.184 Uiso 1 1 calc R U . . .
H23B H 0.098657 0.637126 0.115447 0.184 Uiso 1 1 calc R U . . .
H23C H 0.111141 0.686953 0.053109 0.184 Uiso 1 1 calc R U . . .
C8 C 0.1709(9) 0.7402(15) -0.0939(12) 0.192(7) Uani 1 1 d . U . . .
H8A H 0.146837 0.693279 -0.121176 0.288 Uiso 1 1 calc R U . . .
H8B H 0.152034 0.757598 -0.059125 0.288 Uiso 1 1 calc R U . . .
H8C H 0.170717 0.788267 -0.124311 0.288 Uiso 1 1 calc R U . . .
K1 K 0.5 0.5 0.5 0.0885(12) Uani 1 2 d S . P . .
C41 C 0.3936(7) 0.4454(10) 0.3302(6) 0.115(5) Uani 1 1 d . . . . .
H41A H 0.386209 0.383923 0.33356 0.137 Uiso 1 1 calc R U . . .
H41B H 0.431923 0.453555 0.31752 0.137 Uiso 1 1 calc R U . . .
O4 O 0.5757(6) 0.4981(8) 0.4228(7) 0.158(5) Uani 1 1 d . . . . .
O3 O 0.3981(7) 0.4874(9) 0.3922(7) 0.175(5) Uani 1 1 d . U . . .
C40 C 0.3384(9) 0.4878(14) 0.2792(7) 0.152(7) Uani 1 1 d . . . . .
H40A H 0.350995 0.515596 0.242406 0.182 Uiso 1 1 calc R U . . .
H40B H 0.305572 0.445434 0.257563 0.182 Uiso 1 1 calc R U . . .
C42 C 0.5872(9) 0.4280(10) 0.3868(8) 0.127(5) Uani 1 1 d . . . . .
H42A H 0.550634 0.415711 0.345729 0.153 Uiso 1 1 calc R U . . .
H42B H 0.596861 0.377091 0.416726 0.153 Uiso 1 1 calc R U . . .
C43 C 0.6422(9) 0.4537(13) 0.3663(9) 0.146(7) Uani 1 1 d . . . . .
H43A H 0.670794 0.405075 0.370086 0.176 Uiso 1 1 calc R U . . .
H43B H 0.628532 0.474541 0.31811 0.176 Uiso 1 1 calc R U . . .
C46 C 0.4955(10) 0.7317(11) 0.5395(10) 0.153(5) Uani 1 1 d . U . . .
H46A H 0.53658 0.756452 0.565415 0.184 Uiso 1 1 calc R U . . .
H46B H 0.475564 0.709859 0.572605 0.184 Uiso 1 1 calc R U . . .
C39 C 0.3156(9) 0.5488(12) 0.3158(10) 0.147(6) Uani 1 1 d . U . . .
H39A H 0.317959 0.606013 0.296908 0.176 Uiso 1 1 calc R U . . .
H39B H 0.271369 0.536629 0.310373 0.176 Uiso 1 1 calc R U . . .
O5 O 0.5017(8) 0.6678(9) 0.4952(7) 0.175(4) Uani 1 1 d . U . . .
C45 C 0.6258(11) 0.5578(13) 0.4322(11) 0.172(8) Uani 1 1 d . . . . .
H45A H 0.610464 0.609216 0.404073 0.206 Uiso 1 1 calc R U . . .
H45B H 0.642885 0.574816 0.481285 0.206 Uiso 1 1 calc R U . . .
C44 C 0.6717(11) 0.5178(17) 0.4114(14) 0.189(9) Uani 1 1 d . U . . .
H44A H 0.691374 0.558792 0.388136 0.227 Uiso 1 1 calc R U . . .
H44B H 0.704506 0.493905 0.451817 0.227 Uiso 1 1 calc R U . . .
C38 C 0.3499(11) 0.5466(15) 0.3830(12) 0.185(8) Uani 1 1 d . U . . .
H38A H 0.323273 0.530211 0.410964 0.222 Uiso 1 1 calc R U . . .
H38B H 0.367649 0.603444 0.398304 0.222 Uiso 1 1 calc R U . . .
C47 C 0.4553(11) 0.7946(16) 0.4927(12) 0.196(6) Uani 1 1 d . U . . .
H47A H 0.461957 0.852116 0.513189 0.235 Uiso 1 1 calc R U . . .
H47B H 0.410622 0.779417 0.480787 0.235 Uiso 1 1 calc R U . . .
K2 K 0 1 0 0.196(3) Uani 1 2 d S U P . .
N2 N 0.2560(4) 0.4713(5) 0.0597(4) 0.0740(13) Uani 1 1 d . U . . .
N1 N 0.2902(5) 0.5417(6) -0.0346(4) 0.0863(16) Uani 1 1 d . U . . .
C27 C 0.1533(6) 0.4917(8) -0.0775(5) 0.087(2) Uani 1 1 d . U . . .
C25 C 0.2524(6) 0.3585(7) -0.0595(5) 0.082(2) Uani 1 1 d . U . . .
O7 O 0.0811(7) 1.0213(10) -0.0697(8) 0.187(5) Uani 1 1 d . U . . .
C57 C 0.1447(10) 1.0567(15) -0.0417(12) 0.178(6) Uani 1 1 d . U . . .
H57A H 0.144357 1.117725 -0.053348 0.213 Uiso 1 1 calc R U . . .
H57B H 0.160213 1.050894 0.009136 0.213 Uiso 1 1 calc R U . . .
C54 C 0.0788(12) 1.0061(17) -0.1435(12) 0.202(9) Uani 1 1 d . U . . .
H54A H 0.05099 0.957965 -0.164122 0.243 Uiso 1 1 calc R U . . .
H54B H 0.064167 1.057301 -0.172134 0.243 Uiso 1 1 calc R U . . .
C55 C 0.1400(12) 0.9878(17) -0.1372(13) 0.188(6) Uani 1 1 d . U . . .
H55A H 0.151262 1.017785 -0.173969 0.225 Uiso 1 1 calc R U . . .
H55B H 0.144008 0.926116 -0.14385 0.225 Uiso 1 1 calc R U . . .
C56 C 0.1830(11) 1.0124(17) -0.0706(14) 0.197(8) Uani 1 1 d . U . . .
H56A H 0.201606 0.962119 -0.042499 0.237 Uiso 1 1 calc R U . . .
H56B H 0.216803 1.048925 -0.07568 0.237 Uiso 1 1 calc R U . . .
O1 O 0.4089(5) 0.4396(6) 0.1102(5) 0.113(2) Uani 1 1 d . U . . .
C49 C 0.4994(11) 0.7060(15) 0.4294(11) 0.182(5) Uani 1 1 d . U . . .
H49A H 0.541558 0.706298 0.424606 0.218 Uiso 1 1 calc R U . . .
H49B H 0.471066 0.673252 0.390588 0.218 Uiso 1 1 calc R U . . .
C48 C 0.4774(11) 0.7892(15) 0.4288(12) 0.185(6) Uani 1 1 d . U . . .
H48A H 0.442405 0.800463 0.385969 0.222 Uiso 1 1 calc R U . . .
H48B H 0.511145 0.830732 0.432347 0.222 Uiso 1 1 calc R U . . .
O9 O -0.0326(13) 0.3192(14) -0.2475(13) 0.329(12) Uani 1 1 d D U . . .
C62 C 0.0334(13) 0.3078(19) -0.2200(18) 0.313(14) Uani 1 1 d D U . . .
H62A H 0.052833 0.355756 -0.189375 0.376 Uiso 1 1 calc R U . . .
H62B H 0.051747 0.30482 -0.257738 0.376 Uiso 1 1 calc R U . . .
C63 C 0.0445(11) 0.226(2) -0.1800(19) 0.315(14) Uani 1 1 d D U . . .
H63A H 0.077993 0.233195 -0.135179 0.378 Uiso 1 1 calc R U . . .
H63B H 0.056678 0.180534 -0.206304 0.378 Uiso 1 1 calc R U . . .
C64 C -0.0167(15) 0.2051(17) -0.1691(14) 0.289(13) Uani 1 1 d D U . . .
H64A H -0.024861 0.14327 -0.173459 0.346 Uiso 1 1 calc R U . . .
H64B H -0.016548 0.223802 -0.122884 0.346 Uiso 1 1 calc R U . . .
C65 C -0.0649(11) 0.2526(19) -0.2247(16) 0.286(12) Uani 1 1 d D U . . .
H65A H -0.085862 0.214235 -0.263575 0.343 Uiso 1 1 calc R U . . .
H65B H -0.096805 0.276904 -0.206644 0.343 Uiso 1 1 calc R U . . .
O6 O 0.0971(7) 0.9762(11) 0.1128(11) 0.227(7) Uani 1 1 d D U . . .
C50 C 0.1311(10) 1.0355(13) 0.1631(13) 0.207(8) Uani 1 1 d D U . . .
H50A H 0.112837 1.040452 0.200855 0.248 Uiso 1 1 calc R U . . .
H50B H 0.13092 1.09213 0.142199 0.248 Uiso 1 1 calc R U . . .
C51 C 0.1960(9) 1.0005(15) 0.1896(14) 0.237(10) Uani 1 1 d D U . . .
H51A H 0.226284 1.041496 0.182016 0.285 Uiso 1 1 calc R U . . .
H51B H 0.207785 0.988241 0.239571 0.285 Uiso 1 1 calc R U . . .
C52 C 0.1949(9) 0.9209(14) 0.1497(16) 0.240(10) Uani 1 1 d D U . . .
H52A H 0.212354 0.930861 0.111859 0.288 Uiso 1 1 calc R U . . .
H52B H 0.21946 0.875673 0.180141 0.288 Uiso 1 1 calc R U . . .
C53 C 0.1283(10) 0.8973(13) 0.1220(19) 0.277(11) Uani 1 1 d D U . . .
H53A H 0.119131 0.866672 0.077657 0.333 Uiso 1 1 calc R U . . .
H53B H 0.116012 0.861167 0.155069 0.333 Uiso 1 1 calc R U . . .
O8 O -0.0153(8) 0.8335(12) -0.0339(9) 0.218(6) Uani 1 1 d D U . . .
C61 C 0.0138(12) 0.7943(16) -0.0785(14) 0.242(9) Uani 1 1 d D U . . .
H61A H 0.054319 0.768366 -0.052023 0.29 Uiso 1 1 calc R U . . .
H61B H 0.020403 0.835434 -0.112022 0.29 Uiso 1 1 calc R U . . .
C60 C -0.0342(14) 0.7271(15) -0.1143(10) 0.241(9) Uani 1 1 d D U . . .
H60A H -0.07232 0.752448 -0.147034 0.289 Uiso 1 1 calc R U . . .
H60B H -0.016707 0.684446 -0.138404 0.289 Uiso 1 1 calc R U . . .
C59 C -0.0462(11) 0.6902(12) -0.0511(10) 0.206(8) Uani 1 1 d D U . . .
H59A H -0.086071 0.658584 -0.063922 0.248 Uiso 1 1 calc R U . . .
H59B H -0.011731 0.652381 -0.024932 0.248 Uiso 1 1 calc R U . . .
C58 C -0.0489(13) 0.7693(15) -0.0108(13) 0.234(9) Uani 1 1 d D U . . .
H58B H -0.092773 0.786943 -0.01955 0.281 Uiso 1 1 calc R U . . .
H58A H -0.029334 0.759086 0.039294 0.281 Uiso 1 1 calc R U . . .

loop_
_atom_site_aniso_label
_atom_site_aniso_U_11
_atom_site_aniso_U_22
_atom_site_aniso_U_33
_atom_site_aniso_U_23
_atom_site_aniso_U_13
_atom_site_aniso_U_12
Zn1 0.1116(12) 0.0698(10) 0.0521(9) 0.0039(6) 0.0148(7) 0.0001(7)
Si1 0.125(2) 0.0629(16) 0.0477(14) 0.0007(11) 0.0217(12) -0.0057(12)
C13 0.102(5) 0.067(4) 0.037(3) -0.001(4) 0.005(4) 0.001(3)
F1 0.160(5) 0.089(3) 0.089(4) -0.002(3) 0.003(4) -0.015(3)
C6 0.148(9) 0.076(4) 0.055(6) -0.006(4) 0.028(5) -0.021(5)
C14 0.121(8) 0.071(3) 0.043(5) 0.005(3) 0.018(4) 0.000(4)
C33 0.091(7) 0.143(5) 0.080(7) 0.000(5) 0.016(3) 0.003(5)
N3 0.116(6) 0.138(4) 0.085(6) 0.020(4) 0.018(3) 0.027(5)
C18 0.123(8) 0.085(4) 0.035(5) 0.000(4) 0.013(4) 0.015(4)
C17 0.134(10) 0.117(7) 0.056(7) 0.008(6) 0.031(6) 0.018(7)
C19 0.149(9) 0.062(4) 0.058(6) 0.006(4) 0.032(4) 0.006(4)
C1 0.120(8) 0.064(4) 0.052(2) 0.004(3) 0.012(4) -0.012(3)
C68 0.159(7) 0.075(6) 0.081(8) 0.018(5) 0.058(6) 0.013(5)
C22 0.138(7) 0.080(4) 0.058(6) -0.002(3) 0.024(5) 0.023(4)
C32 0.106(5) 0.104(4) 0.053(3) 0.002(4) 0.016(3) -0.010(2)
C5 0.155(8) 0.106(6) 0.079(6) 0.016(5) 0.043(5) -0.014(5)
C2 0.139(9) 0.072(5) 0.095(7) 0.017(4) 0.020(6) -0.001(5)
C16 0.165(12) 0.117(7) 0.061(7) 0.007(6) 0.051(7) 0.005(7)
C15 0.147(11) 0.101(6) 0.051(6) 0.013(5) 0.033(6) 0.003(6)
C20 0.140(10) 0.128(12) 0.079(7) 0.016(7) 0.033(5) 0.037(7)
C37 0.140(8) 0.099(4) 0.052(7) 0.005(5) 0.004(4) -0.028(4)
C21 0.171(12) 0.077(7) 0.083(8) -0.012(5) 0.046(6) -0.010(7)
C28 0.124(3) 0.109(10) 0.062(6) -0.012(6) 0.019(4) -0.006(8)
C24 0.146(9) 0.086(6) 0.080(8) -0.007(6) 0.024(7) 0.011(7)
C11 0.227(13) 0.099(7) 0.096(8) -0.021(6) 0.075(9) 0.002(9)
C3 0.132(11) 0.081(7) 0.102(8) 0.033(5) 0.009(6) -0.001(6)
O2 0.140(8) 0.179(6) 0.112(6) 0.036(6) 0.011(4) 0.052(7)
C66 0.158(8) 0.111(9) 0.111(11) -0.051(7) 0.044(7) -0.021(6)
C36 0.149(9) 0.134(6) 0.058(7) -0.001(6) 0.011(5) -0.053(5)
C4 0.152(9) 0.107(6) 0.089(7) 0.027(5) 0.018(5) -0.016(6)
C10 0.159(8) 0.080(6) 0.082(7) -0.003(4) 0.060(7) -0.012(5)
C70 0.150(6) 0.090(6) 0.106(7) -0.005(5) 0.054(5) 0.009(4)
C7 0.178(9) 0.078(6) 0.180(12) 0.041(6) 0.085(7) 0.030(6)
C26 0.160(8) 0.100(7) 0.087(8) -0.039(6) 0.055(5) -0.032(5)
C67 0.128(5) 0.123(11) 0.086(7) 0.040(7) 0.003(5) -0.025(8)
C30 0.122(7) 0.134(13) 0.100(8) -0.011(8) -0.004(6) 0.006(9)
C35 0.123(9) 0.200(8) 0.071(9) -0.018(8) 0.005(5) -0.036(7)
C9 0.170(10) 0.145(11) 0.074(8) 0.014(6) 0.044(7) 0.049(9)
C12 0.156(7) 0.104(13) 0.30(3) 0.000(14) 0.051(13) -0.006(7)
C31 0.137(5) 0.124(9) 0.107(6) 0.034(7) -0.005(4) -0.007(7)
C69 0.162(7) 0.117(7) 0.114(8) -0.016(6) 0.061(6) -0.015(5)
C29 0.122(2) 0.135(13) 0.093(8) -0.024(7) 0.014(5) -0.011(9)
C34 0.104(9) 0.201(8) 0.093(10) -0.013(9) 0.001(5) 0.002(7)
C23 0.144(7) 0.087(9) 0.114(11) -0.010(8) 0.009(8) 0.032(6)
C8 0.156(7) 0.187(11) 0.229(11) -0.031(9) 0.057(7) 0.016(7)
K1 0.131(3) 0.071(2) 0.056(2) -0.0091(17) 0.019(2) 0.013(2)
C41 0.123(11) 0.149(13) 0.065(8) -0.031(9) 0.022(8) 0.016(10)
O4 0.192(12) 0.132(9) 0.178(11) -0.086(9) 0.100(10) -0.041(9)
O3 0.178(8) 0.183(9) 0.137(8) -0.032(7) 0.014(6) 0.039(7)
C40 0.173(17) 0.22(2) 0.054(8) 0.024(11) 0.031(10) 0.029(15)
C42 0.183(16) 0.107(12) 0.106(11) -0.028(9) 0.067(11) -0.027(11)
C43 0.179(17) 0.180(18) 0.099(11) -0.033(12) 0.072(12) -0.021(14)
C46 0.195(13) 0.116(9) 0.172(7) -0.014(5) 0.092(10) -0.020(8)
C39 0.159(10) 0.137(9) 0.124(9) -0.025(8) 0.019(8) 0.021(8)
O5 0.254(9) 0.141(6) 0.140(6) -0.011(4) 0.077(7) 0.005(6)
C45 0.21(2) 0.136(17) 0.18(2) -0.060(14) 0.084(17) -0.021(16)
C44 0.187(12) 0.179(12) 0.205(12) -0.012(9) 0.069(9) -0.010(9)
C38 0.189(12) 0.188(12) 0.168(11) -0.019(9) 0.043(9) 0.029(9)
C47 0.205(11) 0.182(9) 0.198(9) -0.019(7) 0.064(7) 0.031(7)
K2 0.166(4) 0.214(5) 0.214(5) -0.073(4) 0.069(4) -0.007(4)
N2 0.119(3) 0.049(4) 0.0482(15) -0.0012(19) 0.0194(15) 0.003(2)
N1 0.129(3) 0.071(3) 0.0517(13) 0.002(2) 0.0188(18) -0.012(3)
C27 0.125(2) 0.079(6) 0.046(4) -0.018(4) 0.0144(17) -0.008(3)
C25 0.137(6) 0.069(3) 0.052(5) -0.003(3) 0.048(4) -0.010(3)
O7 0.168(6) 0.213(9) 0.182(8) -0.043(7) 0.059(6) -0.002(7)
C57 0.165(8) 0.187(11) 0.175(8) -0.021(8) 0.045(7) 0.009(7)
C54 0.207(9) 0.21(2) 0.167(8) -0.036(14) 0.036(10) 0.039(18)
C55 0.214(10) 0.190(11) 0.174(8) -0.005(8) 0.084(7) 0.006(9)
C56 0.173(7) 0.20(2) 0.224(16) -0.042(17) 0.073(8) -0.008(12)
O1 0.125(3) 0.111(4) 0.093(5) 0.010(3) 0.019(3) 0.028(3)
C49 0.221(11) 0.186(9) 0.155(7) 0.015(6) 0.083(8) 0.025(8)
C48 0.202(11) 0.168(8) 0.175(8) 0.020(6) 0.048(7) 0.005(8)
O9 0.31(2) 0.217(19) 0.37(2) -0.083(17) -0.02(2) -0.017(18)
C62 0.30(2) 0.21(2) 0.34(3) -0.07(2) -0.03(2) -0.02(2)
C63 0.27(2) 0.26(3) 0.34(3) -0.02(2) 0.00(2) -0.03(2)
C64 0.27(3) 0.24(2) 0.29(3) -0.095(17) 0.01(2) -0.01(2)
C65 0.29(2) 0.21(2) 0.30(3) -0.12(2) 0.03(2) 0.020(19)
O6 0.161(11) 0.156(12) 0.36(2) -0.050(13) 0.078(12) -0.021(9)
C50 0.202(17) 0.145(15) 0.27(2) 0.004(13) 0.067(16) -0.009(12)
C51 0.201(16) 0.184(19) 0.30(2) 0.020(17) 0.037(17) 0.004(14)
C52 0.195(15) 0.152(17) 0.35(3) 0.029(17) 0.06(2) 0.002(13)
C53 0.209(18) 0.170(16) 0.43(3) -0.035(18) 0.07(2) -0.004(13)
O8 0.176(13) 0.283(17) 0.198(14) -0.047(12) 0.066(10) -0.034(12)
C61 0.26(2) 0.26(2) 0.24(2) -0.036(16) 0.119(16) -0.029(15)
C60 0.33(2) 0.21(2) 0.213(18) 0.008(13) 0.126(18) -0.049(17)
C59 0.233(19) 0.227(18) 0.148(16) 0.056(13) 0.046(15) 0.035(15)
C58 0.20(2) 0.29(2) 0.215(19) -0.014(17) 0.071(15) -0.014(18)

loop_
_atom_type_symbol
_atom_type_description
_atom_type_scat_dispersion_real
_atom_type_scat_dispersion_imag
_atom_type_scat_source
C C 0.0181 0.0091 'International Tables Vol C Tables 4.2.6.8 and 6.1.1.4'
H H 0 0 'International Tables Vol C Tables 4.2.6.8 and 6.1.1.4'
F F 0.0727 0.0534 'International Tables Vol C Tables 4.2.6.8 and 6.1.1.4'
K K 0.3868 1.0657 'International Tables Vol C Tables 4.2.6.8 and 6.1.1.4'
N N 0.0311 0.018 'International Tables Vol C Tables 4.2.6.8 and 6.1.1.4'
O O 0.0492 0.0322 'International Tables Vol C Tables 4.2.6.8 and 6.1.1.4'
Si Si 0.2541 0.3302 'International Tables Vol C Tables 4.2.6.8 and 6.1.1.4'
Zn Zn -1.5491 0.6778 'International Tables Vol C Tables 4.2.6.8 and 6.1.1.4'

loop_
_exptl_crystal_face_index_h
_exptl_crystal_face_index_k
_exptl_crystal_face_index_l
_exptl_crystal_face_perp_dist
-1 0 0 0.0668
1 0 0 0.0762
2 -1 0 0.0444
-2 1 0 0.0777
1 2 -1 0.1496
-1 1 0 0.0801
1 -1 0 0.0599
1 1 -1 0.1805
-1 -1 1 0.1116
-2 0 1 0.0998
-2 1 1 0.0955
-1 2 0 0.0903
0 2 -1 0.1356
2 -1 -1 0.0855
-2 -1 2 0.1022
-1 0 1 0.1076
1 0 -1 0.1829
-2 2 1 0.1041
-2 1 2 0.1126
1 2 -2 0.1755
-1 -1 2 0.0908
1 -1 -1 0.1009
1 1 -2 0.1959
-1 0 2 0.1066
1 -1 -2 0.1145
0 1 -1 0.1578
0 -1 2 0.0692
0 0 1 0.0979
0 -1 -2 0.1142
0 2 1 0.1243
0 1 0 0.1046
4 -5 9 0.051
1 -1 1 0.0364
1 0 1 0.0733
1 1 1 0.1114
-1 1 -1 0.1047
-1 0 -1 0.0841
-1 -1 -1 0.0915
1 1 0 0.1052

loop_
_geom_angle_atom_site_label_1
_geom_angle_atom_site_label_2
_geom_angle_atom_site_label_3
_geom_angle
_geom_angle_site_symmetry_1
_geom_angle_site_symmetry_3
_geom_angle_publ_flag
C32 Zn1 Si1 175.9(4) . . ?
C32 Zn1 N2 136.4(4) . . ?
C32 Zn1 O1 74.2(5) . . ?
N2 Zn1 Si1 40.1(2) . . ?
N2 Zn1 O1 94.7(4) . . ?
N1 Zn1 Si1 40.2(3) . . ?
N1 Zn1 C32 143.4(4) . . ?
N1 Zn1 N2 80.1(4) . . ?
N1 Zn1 O1 110.1(4) . . ?
O1 Zn1 Si1 103.0(3) . . ?
N2 Si1 Zn1 49.4(3) . . ?
N2 Si1 N1 97.7(4) . . ?
N2 Si1 C27 114.9(5) . . ?
N2 Si1 C25 112.3(4) . . ?
N1 Si1 Zn1 48.7(3) . . ?
N1 Si1 C27 115.4(5) . . ?
N1 Si1 C25 112.7(5) . . ?
C27 Si1 Zn1 134.5(4) . . ?
C27 Si1 C25 104.2(5) . . ?
C25 Si1 Zn1 121.3(4) . . ?
C14 C13 C18 118.8(10) . . ?
C14 C13 N2 121.0(10) . . ?
N2 C13 C18 120.2(9) . . ?
C1 C6 C10 121.0(10) . . ?
C5 C6 C1 119.6(12) . . ?
C5 C6 C10 119.4(13) . . ?
C13 C14 C19 120.6(10) . . ?
C15 C14 C13 120.5(11) . . ?
C15 C14 C19 118.9(11) . . ?
C32 C33 N3 118.4(12) . . ?
C34 C33 N3 116.5(14) . . ?
C34 C33 C32 125.1(16) . . ?
O2 N3 C33 117.9(13) . . ?
O2 N3 O1 125.8(14) . . ?
O1 N3 C33 116.2(11) . . ?
C13 C18 C22 121.1(10) . . ?
C17 C18 C13 118.1(11) . . ?
C17 C18 C22 120.6(11) . . ?
C18 C17 H17 118.8 . . ?
C16 C17 C18 122.4(13) . . ?
C16 C17 H17 118.8 . . ?
C14 C19 H19 106.8 . . ?
C14 C19 C20 113.4(9) . . ?
C14 C19 C21 112.0(11) . . ?
C20 C19 H19 106.8 . . ?
C21 C19 H19 106.8 . . ?
C21 C19 C20 110.5(11) . . ?
C2 C1 C6 118.6(11) . . ?
N1 C1 C6 120.6(11) . . ?
N1 C1 C2 120.9(12) . . ?
C70 C68 H68 119 . . ?
C25 C68 H68 119 . . ?
C25 C68 C70 122.1(14) . . ?
C18 C22 H22 106.7 . . ?
C18 C22 C23 112.7(12) . . ?
C24 C22 C18 112.6(10) . . ?
C24 C22 H22 106.7 . . ?
C24 C22 C23 111.0(11) . . ?
C23 C22 H22 106.7 . . ?
C33 C32 Zn1 119.7(11) . . ?
C37 C32 Zn1 128.4(10) . . ?
C37 C32 C33 111.7(12) . . ?
C6 C5 H5 120.7 . . ?
C4 C5 C6 118.7(15) . . ?
C4 C5 H5 120.7 . . ?
C1 C2 C7 121.6(12) . . ?
C3 C2 C1 120.3(14) . . ?
C3 C2 C7 118.1(13) . . ?
C17 C16 H16 120 . . ?
C17 C16 C15 119.9(12) . . ?
C15 C16 H16 120 . . ?
C14 C15 C16 120.2(12) . . ?
C14 C15 H15 119.9 . . ?
C16 C15 H15 119.9 . . ?
C19 C20 H20A 109.5 . . ?
C19 C20 H20B 109.5 . . ?
C19 C20 H20C 109.5 . . ?
H20A C20 H20B 109.5 . . ?
H20A C20 H20C 109.5 . . ?
H20B C20 H20C 109.5 . . ?
F1 C37 C32 117.2(11) . . ?
F1 C37 C36 115.9(14) . . ?
C36 C37 C32 126.8(15) . . ?
C19 C21 H21A 109.5 . . ?
C19 C21 H21B 109.5 . . ?
C19 C21 H21C 109.5 . . ?
H21A C21 H21B 109.5 . . ?
H21A C21 H21C 109.5 . . ?
H21B C21 H21C 109.5 . . ?
C29 C28 H28 117.3 . . ?
C27 C28 H28 117.3 . . ?
C27 C28 C29 125.4(13) . . ?
C22 C24 H24A 109.5 . . ?
C22 C24 H24B 109.5 . . ?
C22 C24 H24C 109.5 . . ?
H24A C24 H24B 109.5 . . ?
H24A C24 H24C 109.5 . . ?
H24B C24 H24C 109.5 . . ?
H11A C11 H11B 109.5 . . ?
H11A C11 H11C 109.5 . . ?
H11B C11 H11C 109.5 . . ?
C10 C11 H11A 109.5 . . ?
C10 C11 H11B 109.5 . . ?
C10 C11 H11C 109.5 . . ?
C2 C3 H3 119.8 . . ?
C4 C3 C2 120.4(14) . . ?
C4 C3 H3 119.8 . . ?
C26 C66 H66 120.4 . . ?
C69 C66 H66 120.4 . . ?
C69 C66 C26 119.2(15) . . ?
C37 C36 H36 120.3 . . ?
C37 C36 C35 119.3(16) . . ?
C35 C36 H36 120.3 . . ?
C5 C4 H4 118.8 . . ?
C3 C4 C5 122.4(14) . . ?
C3 C4 H4 118.8 . . ?
C6 C10 C11 114.7(12) . . ?
C6 C10 H10 107.3 . . ?
C6 C10 C12 111.7(12) . . ?
C11 C10 H10 107.3 . . ?
C11 C10 C12 108.2(14) . . ?
C12 C10 H10 107.3 . . ?
C68 C70 H70 121.2 . . ?
C69 C70 C68 117.5(16) . . ?
C69 C70 H70 121.2 . . ?
C2 C7 H7 106.1 . . ?
C9 C7 C2 113.6(15) . . ?
C9 C7 H7 106.1 . . ?
C9 C7 C8 108.1(14) . . ?
C8 C7 C2 116.0(17) . . ?
C8 C7 H7 106.1 . . ?
C66 C26 H26 120.5 . . ?
C25 C26 C66 119.0(15) . . ?
C25 C26 H26 120.5 . . ?
C31 C67 H67 118.1 . . ?
C31 C67 C27 123.7(15) . . ?
C27 C67 H67 118.1 . . ?
C31 C30 H30 119.1 . . ?
C29 C30 H30 119.1 . . ?
C29 C30 C31 121.7(16) . . ?
C36 C35 H35 121.3 . . ?
C36 C35 C34 117.4(15) . . ?
C34 C35 H35 121.3 . . ?
C7 C9 H9A 109.5 . . ?
C7 C9 H9B 109.5 . . ?
C7 C9 H9C 109.5 . . ?
H9A C9 H9B 109.5 . . ?
H9A C9 H9C 109.5 . . ?
H9B C9 H9C 109.5 . . ?
C10 C12 H12A 109.5 . . ?
C10 C12 H12B 109.5 . . ?
C10 C12 H12C 109.5 . . ?
H12A C12 H12B 109.5 . . ?
H12A C12 H12C 109.5 . . ?
H12B C12 H12C 109.5 . . ?
C67 C31 C30 117.6(15) . . ?
C67 C31 H31 121.2 . . ?
C30 C31 H31 121.2 . . ?
C66 C69 C70 124.1(17) . . ?
C66 C69 H69 118 . . ?
C70 C69 H69 118 . . ?
C28 C29 H29 121.6 . . ?
C30 C29 C28 116.8(16) . . ?
C30 C29 H29 121.6 . . ?
C33 C34 C35 119.5(17) . . ?
C33 C34 H34 120.3 . . ?
C35 C34 H34 120.3 . . ?
C22 C23 H23A 109.5 . . ?
C22 C23 H23B 109.5 . . ?
C22 C23 H23C 109.5 . . ?
H23A C23 H23B 109.5 . . ?
H23A C23 H23C 109.5 . . ?
H23B C23 H23C 109.5 . . ?
C7 C8 H8A 109.5 . . ?
C7 C8 H8B 109.5 . . ?
C7 C8 H8C 109.5 . . ?
H8A C8 H8B 109.5 . . ?
H8A C8 H8C 109.5 . . ?
H8B C8 H8C 109.5 . . ?
O4 K1 O4 180 3_666 . ?
O3 K1 O4 86.7(4) . 3_666 ?
O3 K1 O4 93.3(4) . . ?
O3 K1 O4 86.7(4) 3_666 . ?
O3 K1 O4 93.3(4) 3_666 3_666 ?
O3 K1 O3 180 . 3_666 ?
O3 K1 O5 93.6(5) . . ?
O3 K1 O5 93.6(5) 3_666 3_666 ?
O3 K1 O5 86.4(5) . 3_666 ?
O3 K1 O5 86.4(5) 3_666 . ?
O5 K1 O4 91.7(4) 3_666 . ?
O5 K1 O4 88.3(4) . . ?
O5 K1 O4 91.7(4) . 3_666 ?
O5 K1 O4 88.3(4) 3_666 3_666 ?
O5 K1 O5 180 . 3_666 ?
H41A C41 H41B 109.2 . . ?
O3 C41 H41A 111.2 . . ?
O3 C41 H41B 111.2 . . ?
O3 C41 C40 102.6(12) . . ?
C40 C41 H41A 111.2 . . ?
C40 C41 H41B 111.2 . . ?
C42 O4 K1 125.7(10) . . ?
C42 O4 C45 108.4(13) . . ?
C45 O4 K1 122.7(10) . . ?
C41 O3 K1 125.4(10) . . ?
C38 O3 K1 119.6(12) . . ?
C38 O3 C41 111.6(15) . . ?
C41 C40 H40A 110.3 . . ?
C41 C40 H40B 110.3 . . ?
H40A C40 H40B 108.5 . . ?
C39 C40 C41 107.3(13) . . ?
C39 C40 H40A 110.3 . . ?
C39 C40 H40B 110.3 . . ?
O4 C42 H42A 110.9 . . ?
O4 C42 H42B 110.9 . . ?
O4 C42 C43 104.4(13) . . ?
H42A C42 H42B 108.9 . . ?
C43 C42 H42A 110.9 . . ?
C43 C42 H42B 110.9 . . ?
C42 C43 H43A 110.5 . . ?
C42 C43 H43B 110.5 . . ?
H43A C43 H43B 108.7 . . ?
C44 C43 C42 106.0(15) . . ?
C44 C43 H43A 110.5 . . ?
C44 C43 H43B 110.5 . . ?
H46A C46 H46B 109 . . ?
O5 C46 H46A 111.1 . . ?
O5 C46 H46B 111.1 . . ?
O5 C46 C47 103.5(18) . . ?
C47 C46 H46A 111.1 . . ?
C47 C46 H46B 111.1 . . ?
C40 C39 H39A 109.7 . . ?
C40 C39 H39B 109.7 . . ?
H39A C39 H39B 108.2 . . ?
C38 C39 C40 109.8(17) . . ?
C38 C39 H39A 109.7 . . ?
C38 C39 H39B 109.7 . . ?
C46 O5 K1 133.8(11) . . ?
C46 O5 C49 108.8(15) . . ?
C49 O5 K1 116.7(12) . . ?
O4 C45 H45A 110.3 . . ?
O4 C45 H45B 110.3 . . ?
H45A C45 H45B 108.5 . . ?
C44 C45 O4 107.2(17) . . ?
C44 C45 H45A 110.3 . . ?
C44 C45 H45B 110.3 . . ?
C43 C44 C45 107(2) . . ?
C43 C44 H44A 110.4 . . ?
C43 C44 H44B 110.4 . . ?
C45 C44 H44A 110.4 . . ?
C45 C44 H44B 110.4 . . ?
H44A C44 H44B 108.6 . . ?
O3 C38 H38A 110 . . ?
O3 C38 H38B 110 . . ?
C39 C38 O3 108.6(19) . . ?
C39 C38 H38A 110 . . ?
C39 C38 H38B 110 . . ?
H38A C38 H38B 108.3 . . ?
C46 C47 H47A 111.3 . . ?
C46 C47 H47B 111.3 . . ?
C46 C47 C48 102.3(18) . . ?
H47A C47 H47B 109.2 . . ?
C48 C47 H47A 111.3 . . ?
C48 C47 H47B 111.3 . . ?
O7 K2 O7 180 3_575 . ?
O7 K2 O8 92.1(5) . . ?
O7 K2 O8 87.9(5) 3_575 . ?
O7 K2 O8 87.9(5) . 3_575 ?
O7 K2 O8 92.1(5) 3_575 3_575 ?
O6 K2 O7 92.0(5) . 3_575 ?
O6 K2 O7 88.0(5) 3_575 3_575 ?
O6 K2 O7 88.0(5) . . ?
O6 K2 O7 92.0(5) 3_575 . ?
O6 K2 O6 180 3_575 . ?
O6 K2 O8 85.0(5) 3_575 . ?
O6 K2 O8 85.0(5) . 3_575 ?
O6 K2 O8 95.0(5) 3_575 3_575 ?
O6 K2 O8 95.0(5) . . ?
O8 K2 O8 180 . 3_575 ?
Si1 N2 Zn1 90.5(4) . . ?
C13 N2 Zn1 131.6(6) . . ?
C13 N2 Si1 135.9(8) . . ?
Si1 N1 Zn1 91.1(4) . . ?
C1 N1 Zn1 134.0(7) . . ?
C1 N1 Si1 133.8(8) . . ?
C28 C27 Si1 123.3(9) . . ?
C28 C27 C67 114.6(13) . . ?
C67 C27 Si1 122.1(11) . . ?
C68 C25 Si1 122.1(10) . . ?
C68 C25 C26 118.0(12) . . ?
C26 C25 Si1 119.7(11) . . ?
C57 O7 K2 126.1(12) . . ?
C57 O7 C54 99.3(16) . . ?
C54 O7 K2 134.6(13) . . ?
O7 C57 H57A 110.1 . . ?
O7 C57 H57B 110.1 . . ?
H57A C57 H57B 108.4 . . ?
C56 C57 O7 108.0(19) . . ?
C56 C57 H57A 110.1 . . ?
C56 C57 H57B 110.1 . . ?
O7 C54 H54A 111.1 . . ?
O7 C54 H54B 111.1 . . ?
H54A C54 H54B 109 . . ?
C55 C54 O7 103(2) . . ?
C55 C54 H54A 111.1 . . ?
C55 C54 H54B 111.1 . . ?
C54 C55 H55A 109.1 . . ?
C54 C55 H55B 109.1 . . ?
C54 C55 C56 112(2) . . ?
H55A C55 H55B 107.9 . . ?
C56 C55 H55A 109.1 . . ?
C56 C55 H55B 109.1 . . ?
C57 C56 C55 102(2) . . ?
C57 C56 H56A 111.3 . . ?
C57 C56 H56B 111.3 . . ?
C55 C56 H56A 111.3 . . ?
C55 C56 H56B 111.3 . . ?
H56A C56 H56B 109.2 . . ?
N3 O1 Zn1 109.2(8) . . ?
O5 C49 H49A 110.2 . . ?
O5 C49 H49B 110.2 . . ?
H49A C49 H49B 108.5 . . ?
C48 C49 O5 107.4(18) . . ?
C48 C49 H49A 110.2 . . ?
C48 C49 H49B 110.2 . . ?
C47 C48 H48A 110.8 . . ?
C47 C48 H48B 110.8 . . ?
C49 C48 C47 105(2) . . ?
C49 C48 H48A 110.8 . . ?
C49 C48 H48B 110.8 . . ?
H48A C48 H48B 108.9 . . ?
C62 O9 C65 111(2) . . ?
O9 C62 H62A 110.3 . . ?
O9 C62 H62B 110.3 . . ?
O9 C62 C63 107.0(17) . . ?
H62A C62 H62B 108.6 . . ?
C63 C62 H62A 110.3 . . ?
C63 C62 H62B 110.3 . . ?
C62 C63 H63A 110.6 . . ?
C62 C63 H63B 110.6 . . ?
C62 C63 C64 105.7(13) . . ?
H63A C63 H63B 108.7 . . ?
C64 C63 H63A 110.6 . . ?
C64 C63 H63B 110.6 . . ?
C63 C64 H64A 110.8 . . ?
C63 C64 H64B 110.8 . . ?
H64A C64 H64B 108.9 . . ?
C65 C64 C63 104.6(13) . . ?
C65 C64 H64A 110.8 . . ?
C65 C64 H64B 110.8 . . ?
O9 C65 C64 107.0(17) . . ?
O9 C65 H65A 110.3 . . ?
O9 C65 H65B 110.3 . . ?
C64 C65 H65A 110.3 . . ?
C64 C65 H65B 110.3 . . ?
H65A C65 H65B 108.6 . . ?
C50 O6 K2 129.9(14) . . ?
C53 O6 K2 118.6(15) . . ?
C53 O6 C50 110.7(18) . . ?
O6 C50 H50A 110.8 . . ?
O6 C50 H50B 110.8 . . ?
O6 C50 C51 104.9(13) . . ?
H50A C50 H50B 108.8 . . ?
C51 C50 H50A 110.8 . . ?
C51 C50 H50B 110.8 . . ?
C50 C51 H51A 110.6 . . ?
C50 C51 H51B 110.6 . . ?
H51A C51 H51B 108.7 . . ?
C52 C51 C50 105.8(11) . . ?
C52 C51 H51A 110.6 . . ?
C52 C51 H51B 110.6 . . ?
C51 C52 H52A 110.8 . . ?
C51 C52 H52B 110.8 . . ?
H52A C52 H52B 108.9 . . ?
C53 C52 C51 104.8(13) . . ?
C53 C52 H52A 110.8 . . ?
C53 C52 H52B 110.8 . . ?
O6 C53 C52 103.4(14) . . ?
O6 C53 H53A 111.1 . . ?
O6 C53 H53B 111.1 . . ?
C52 C53 H53A 111.1 . . ?
C52 C53 H53B 111.1 . . ?
H53A C53 H53B 109 . . ?
C61 O8 K2 122.4(14) . . ?
C61 O8 C58 108.1(18) . . ?
C58 O8 K2 129.5(13) . . ?
O8 C61 H61A 111.4 . . ?
O8 C61 H61B 111.4 . . ?
O8 C61 C60 101.7(15) . . ?
H61A C61 H61B 109.3 . . ?
C60 C61 H61A 111.4 . . ?
C60 C61 H61B 111.4 . . ?
C61 C60 H60A 112 . . ?
C61 C60 H60B 112 . . ?
H60A C60 H60B 109.7 . . ?
C59 C60 C61 98.8(13) . . ?
C59 C60 H60A 112 . . ?
C59 C60 H60B 112 . . ?
C60 C59 H59A 111.5 . . ?
C60 C59 H59B 111.5 . . ?
H59A C59 H59B 109.3 . . ?
C58 C59 C60 101.5(12) . . ?
C58 C59 H59A 111.5 . . ?
C58 C59 H59B 111.5 . . ?
O8 C58 C59 106.4(15) . . ?
O8 C58 H58B 110.5 . . ?
O8 C58 H58A 110.5 . . ?
C59 C58 H58B 110.5 . . ?
C59 C58 H58A 110.5 . . ?
H58B C58 H58A 108.6 . . ?

loop_
_geom_bond_atom_site_label_1
_geom_bond_atom_site_label_2
_geom_bond_distance
_geom_bond_site_symmetry_2
_geom_bond_publ_flag
Zn1 Si1 2.628(4) . ?
Zn1 C32 1.991(12) . ?
Zn1 N2 1.994(9) . ?
Zn1 N1 1.973(8) . ?
Zn1 O1 2.487(9) . ?
Si1 N2 1.694(8) . ?
Si1 N1 1.696(10) . ?
Si1 C27 1.897(13) . ?
Si1 C25 1.915(12) . ?
C13 C14 1.404(15) . ?
C13 C18 1.438(15) . ?
C13 N2 1.409(13) . ?
F1 C37 1.350(16) . ?
C6 C1 1.434(17) . ?
C6 C5 1.407(17) . ?
C6 C10 1.489(18) . ?
C14 C19 1.509(16) . ?
C14 C15 1.375(16) . ?
C33 N3 1.521(19) . ?
C33 C32 1.375(18) . ?
C33 C34 1.371(19) . ?
N3 O2 1.219(13) . ?
N3 O1 1.222(14) . ?
C18 C17 1.375(17) . ?
C18 C22 1.515(16) . ?
C17 H17 0.95 . ?
C17 C16 1.366(19) . ?
C19 H19 1 . ?
C19 C20 1.530(17) . ?
C19 C21 1.521(16) . ?
C1 C2 1.406(17) . ?
C1 N1 1.405(13) . ?
C68 H68 0.95 . ?
C68 C70 1.419(18) . ?
C68 C25 1.374(17) . ?
C22 H22 1 . ?
C22 C24 1.479(17) . ?
C22 C23 1.529(18) . ?
C32 C37 1.369(18) . ?
C5 H5 0.95 . ?
C5 C4 1.37(2) . ?
C2 C3 1.372(18) . ?
C2 C7 1.51(2) . ?
C16 H16 0.95 . ?
C16 C15 1.390(18) . ?
C15 H15 0.95 . ?
C20 H20A 0.98 . ?
C20 H20B 0.98 . ?
C20 H20C 0.98 . ?
C37 C36 1.362(17) . ?
C21 H21A 0.98 . ?
C21 H21B 0.98 . ?
C21 H21C 0.98 . ?
C28 H28 0.95 . ?
C28 C29 1.379(19) . ?
C28 C27 1.354(17) . ?
C24 H24A 0.98 . ?
C24 H24B 0.98 . ?
C24 H24C 0.98 . ?
C11 H11A 0.98 . ?
C11 H11B 0.98 . ?
C11 H11C 0.98 . ?
C11 C10 1.500(18) . ?
C3 H3 0.95 . ?
C3 C4 1.37(2) . ?
C66 H66 0.95 . ?
C66 C26 1.44(2) . ?
C66 C69 1.33(2) . ?
C36 H36 0.95 . ?
C36 C35 1.36(2) . ?
C4 H4 0.95 . ?
C10 H10 1 . ?
C10 C12 1.53(2) . ?
C70 H70 0.95 . ?
C70 C69 1.36(2) . ?
C7 H7 1 . ?
C7 C9 1.47(2) . ?
C7 C8 1.50(2) . ?
C26 H26 0.95 . ?
C26 C25 1.421(17) . ?
C67 H67 0.95 . ?
C67 C31 1.37(2) . ?
C67 C27 1.393(17) . ?
C30 H30 0.95 . ?
C30 C31 1.38(2) . ?
C30 C29 1.36(2) . ?
C35 H35 0.95 . ?
C35 C34 1.40(2) . ?
C9 H9A 0.98 . ?
C9 H9B 0.98 . ?
C9 H9C 0.98 . ?
C12 H12A 0.98 . ?
C12 H12B 0.98 . ?
C12 H12C 0.98 . ?
C31 H31 0.95 . ?
C69 H69 0.95 . ?
C29 H29 0.95 . ?
C34 H34 0.95 . ?
C23 H23A 0.98 . ?
C23 H23B 0.98 . ?
C23 H23C 0.98 . ?
C8 H8A 0.98 . ?
C8 H8B 0.98 . ?
C8 H8C 0.98 . ?
K1 O4 2.681(11) . ?
K1 O4 2.681(11) 3_666 ?
K1 O3 2.635(13) . ?
K1 O3 2.635(13) 3_666 ?
K1 O5 2.648(14) 3_666 ?
K1 O5 2.648(14) . ?
C41 H41A 0.99 . ?
C41 H41B 0.99 . ?
C41 O3 1.407(16) . ?
C41 C40 1.50(2) . ?
O4 C42 1.398(17) . ?
O4 C45 1.44(2) . ?
O3 C38 1.40(2) . ?
C40 H40A 0.99 . ?
C40 H40B 0.99 . ?
C40 C39 1.42(2) . ?
C42 H42A 0.99 . ?
C42 H42B 0.99 . ?
C42 C43 1.49(2) . ?
C43 H43A 0.99 . ?
C43 H43B 0.99 . ?
C43 C44 1.39(3) . ?
C46 H46A 0.99 . ?
C46 H46B 0.99 . ?
C46 O5 1.393(19) . ?
C46 C47 1.47(3) . ?
C39 H39A 0.99 . ?
C39 H39B 0.99 . ?
C39 C38 1.34(2) . ?
O5 C49 1.46(2) . ?
C45 H45A 0.99 . ?
C45 H45B 0.99 . ?
C45 C44 1.40(3) . ?
C44 H44A 0.99 . ?
C44 H44B 0.99 . ?
C38 H38A 0.99 . ?
C38 H38B 0.99 . ?
C47 H47A 0.99 . ?
C47 H47B 0.99 . ?
C47 C48 1.55(3) . ?
K2 O7 2.687(15) 3_575 ?
K2 O7 2.687(15) . ?
K2 O6 2.651(18) . ?
K2 O6 2.651(18) 3_575 ?
K2 O8 2.709(17) 3_575 ?
K2 O8 2.709(17) . ?
O7 C57 1.47(2) . ?
O7 C54 1.51(2) . ?
C57 H57A 0.99 . ?
C57 H57B 0.99 . ?
C57 C56 1.39(3) . ?
C54 H54A 0.99 . ?
C54 H54B 0.99 . ?
C54 C55 1.38(3) . ?
C55 H55A 0.99 . ?
C55 H55B 0.99 . ?
C55 C56 1.45(3) . ?
C56 H56A 0.99 . ?
C56 H56B 0.99 . ?
C49 H49A 0.99 . ?
C49 H49B 0.99 . ?
C49 C48 1.40(3) . ?
C48 H48A 0.99 . ?
C48 H48B 0.99 . ?
O9 C62 1.427(15) . ?
O9 C65 1.440(15) . ?
C62 H62A 0.99 . ?
C62 H62B 0.99 . ?
C62 C63 1.503(14) . ?
C63 H63A 0.99 . ?
C63 H63B 0.99 . ?
C63 C64 1.510(14) . ?
C64 H64A 0.99 . ?
C64 H64B 0.99 . ?
C64 C65 1.498(14) . ?
C65 H65A 0.99 . ?
C65 H65B 0.99 . ?
O6 C50 1.419(14) . ?
O6 C53 1.412(14) . ?
C50 H50A 0.99 . ?
C50 H50B 0.99 . ?
C50 C51 1.496(13) . ?
C51 H51A 0.99 . ?
C51 H51B 0.99 . ?
C51 C52 1.494(13) . ?
C52 H52A 0.99 . ?
C52 H52B 0.99 . ?
C52 C53 1.477(13) . ?
C53 H53A 0.99 . ?
C53 H53B 0.99 . ?
O8 C61 1.427(14) . ?
O8 C58 1.435(14) . ?
C61 H61A 0.99 . ?
C61 H61B 0.99 . ?
C61 C60 1.525(14) . ?
C60 H60A 0.99 . ?
C60 H60B 0.99 . ?
C60 C59 1.521(13) . ?
C59 H59A 0.99 . ?
C59 H59B 0.99 . ?
C59 C58 1.508(13) . ?
C58 H58B 0.99 . ?
C58 H58A 0.99 . ?

loop_
_geom_torsion_atom_site_label_1
_geom_torsion_atom_site_label_2
_geom_torsion_atom_site_label_3
_geom_torsion_atom_site_label_4
_geom_torsion
_geom_torsion_site_symmetry_1
_geom_torsion_site_symmetry_2
_geom_torsion_site_symmetry_3
_geom_torsion_site_symmetry_4
_geom_torsion_publ_flag
Zn1 Si1 N2 C13 164.3(12) . . . . ?
Zn1 Si1 N1 C1 -168.9(14) . . . . ?
Zn1 Si1 C27 C28 -86.1(12) . . . . ?
Zn1 Si1 C27 C67 95.8(11) . . . . ?
Zn1 C32 C37 F1 -2.6(19) . . . . ?
Zn1 C32 C37 C36 179.4(11) . . . . ?
C13 C14 C19 C20 124.6(12) . . . . ?
C13 C14 C19 C21 -109.5(12) . . . . ?
C13 C14 C15 C16 0.3(19) . . . . ?
C13 C18 C17 C16 -1.7(19) . . . . ?
C13 C18 C22 C24 -98.0(13) . . . . ?
C13 C18 C22 C23 135.6(12) . . . . ?
F1 C37 C36 C35 -179.3(13) . . . . ?
C6 C1 C2 C3 2.5(19) . . . . ?
C6 C1 C2 C7 -175.2(14) . . . . ?
C6 C1 N1 Zn1 106.9(12) . . . . ?
C6 C1 N1 Si1 -88.7(15) . . . . ?
C6 C5 C4 C3 2(2) . . . . ?
C14 C13 C18 C17 2.4(16) . . . . ?
C14 C13 C18 C22 177.5(10) . . . . ?
C14 C13 N2 Zn1 -111.1(10) . . . . ?
C14 C13 N2 Si1 90.1(13) . . . . ?
C33 N3 O1 Zn1 -15.8(14) . . . . ?
C33 C32 C37 F1 -178.7(12) . . . . ?
C33 C32 C37 C36 3(2) . . . . ?
N3 C33 C32 Zn1 0.2(17) . . . . ?
N3 C33 C32 C37 176.6(12) . . . . ?
N3 C33 C34 C35 -178.7(15) . . . . ?
C18 C13 C14 C19 -179.7(10) . . . . ?
C18 C13 C14 C15 -1.8(16) . . . . ?
C18 C13 N2 Zn1 70.2(13) . . . . ?
C18 C13 N2 Si1 -88.6(12) . . . . ?
C18 C17 C16 C15 0(2) . . . . ?
C17 C18 C22 C24 77.0(16) . . . . ?
C17 C18 C22 C23 -49.4(15) . . . . ?
C17 C16 C15 C14 1(2) . . . . ?
C19 C14 C15 C16 178.3(12) . . . . ?
C1 C6 C5 C4 -2(2) . . . . ?
C1 C6 C10 C11 122.8(13) . . . . ?
C1 C6 C10 C12 -113.7(17) . . . . ?
C1 C2 C3 C4 -3(2) . . . . ?
C1 C2 C7 C9 109.0(15) . . . . ?
C1 C2 C7 C8 -124.8(17) . . . . ?
C68 C70 C69 C66 -2(2) . . . . ?
C22 C18 C17 C16 -176.8(12) . . . . ?
C32 C33 N3 O2 -166.3(13) . . . . ?
C32 C33 N3 O1 12.6(19) . . . . ?
C32 C33 C34 C35 1(3) . . . . ?
C32 C37 C36 C35 -1(2) . . . . ?
C5 C6 C1 C2 0.0(18) . . . . ?
C5 C6 C1 N1 -179.4(11) . . . . ?
C5 C6 C10 C11 -59.6(18) . . . . ?
C5 C6 C10 C12 63.9(18) . . . . ?
C2 C1 N1 Zn1 -72.5(16) . . . . ?
C2 C1 N1 Si1 91.9(14) . . . . ?
C2 C3 C4 C5 1(2) . . . . ?
C15 C14 C19 C20 -53.4(16) . . . . ?
C15 C14 C19 C21 72.6(14) . . . . ?
C37 C36 C35 C34 -1(2) . . . . ?
C3 C2 C7 C9 -68.7(19) . . . . ?
C3 C2 C7 C8 57(2) . . . . ?
O2 N3 O1 Zn1 163.0(12) . . . . ?
C66 C26 C25 Si1 178.3(10) . . . . ?
C66 C26 C25 C68 3.1(18) . . . . ?
C36 C35 C34 C33 1(3) . . . . ?
C10 C6 C1 C2 177.6(12) . . . . ?
C10 C6 C1 N1 -1.8(18) . . . . ?
C10 C6 C5 C4 -179.6(13) . . . . ?
C70 C68 C25 Si1 -177.5(9) . . . . ?
C70 C68 C25 C26 -2.4(18) . . . . ?
C7 C2 C3 C4 174.8(15) . . . . ?
C26 C66 C69 C70 2(3) . . . . ?
C31 C67 C27 Si1 177.5(13) . . . . ?
C31 C67 C27 C28 -1(2) . . . . ?
C31 C30 C29 C28 5(2) . . . . ?
C69 C66 C26 C25 -3(2) . . . . ?
C29 C28 C27 Si1 -177.0(11) . . . . ?
C29 C28 C27 C67 1(2) . . . . ?
C29 C30 C31 C67 -5(3) . . . . ?
C34 C33 N3 O2 14(2) . . . . ?
C34 C33 N3 O1 -167.6(14) . . . . ?
C34 C33 C32 Zn1 -179.6(13) . . . . ?
C34 C33 C32 C37 -3(2) . . . . ?
K1 O4 C42 C43 -167.5(11) . . . . ?
K1 O4 C45 C44 151.5(16) . . . . ?
K1 O3 C38 C39 156.8(15) . . . . ?
K1 O5 C49 C48 158.2(16) . . . . ?
C41 O3 C38 C39 -4(3) . . . . ?
C41 C40 C39 C38 -1(3) . . . . ?
O4 C42 C43 C44 22(2) . . . . ?
O4 C45 C44 C43 23(3) . . . . ?
O3 C41 C40 C39 -1(2) . . . . ?
C40 C41 O3 K1 -156.5(12) . . . . ?
C40 C41 O3 C38 3(2) . . . . ?
C40 C39 C38 O3 3(3) . . . . ?
C42 O4 C45 C44 -9(3) . . . . ?
C42 C43 C44 C45 -28(3) . . . . ?
C46 O5 C49 C48 -14(3) . . . . ?
C46 C47 C48 C49 28(3) . . . . ?
O5 C46 C47 C48 -36(2) . . . . ?
O5 C49 C48 C47 -10(3) . . . . ?
C45 O4 C42 C43 -8(2) . . . . ?
C47 C46 O5 K1 -138.1(16) . . . . ?
C47 C46 O5 C49 32(2) . . . . ?
K2 O7 C57 C56 142.6(18) . . . . ?
K2 O7 C54 C55 -150.0(18) . . . . ?
K2 O6 C50 C51 -150.1(17) . . . . ?
K2 O6 C53 C52 138.9(19) . . . . ?
K2 O8 C61 C60 -147.8(16) . . . . ?
K2 O8 C58 C59 175.3(14) . . . . ?
N2 Si1 N1 Zn1 5.7(5) . . . . ?
N2 Si1 N1 C1 -163.1(12) . . . . ?
N2 Si1 C27 C28 -29.5(12) . . . . ?
N2 Si1 C27 C67 152.4(11) . . . . ?
N2 C13 C14 C19 1.6(16) . . . . ?
N2 C13 C14 C15 179.5(10) . . . . ?
N2 C13 C18 C17 -178.9(10) . . . . ?
N2 C13 C18 C22 -3.8(16) . . . . ?
N1 Si1 N2 Zn1 -5.7(5) . . . . ?
N1 Si1 N2 C13 158.7(10) . . . . ?
N1 Si1 C27 C28 -142.1(10) . . . . ?
N1 Si1 C27 C67 39.7(12) . . . . ?
N1 C1 C2 C3 -178.1(12) . . . . ?
N1 C1 C2 C7 4(2) . . . . ?
C27 Si1 N2 Zn1 -128.3(5) . . . . ?
C27 Si1 N2 C13 36.0(12) . . . . ?
C27 Si1 N1 Zn1 128.1(5) . . . . ?
C27 Si1 N1 C1 -40.8(13) . . . . ?
C27 C28 C29 C30 -3(2) . . . . ?
C27 C67 C31 C30 2(3) . . . . ?
C25 Si1 N2 Zn1 112.8(5) . . . . ?
C25 Si1 N2 C13 -82.8(11) . . . . ?
C25 Si1 N1 Zn1 -112.5(5) . . . . ?
C25 Si1 N1 C1 78.7(13) . . . . ?
C25 Si1 C27 C28 93.8(11) . . . . ?
C25 Si1 C27 C67 -84.3(12) . . . . ?
C25 C68 C70 C69 2(2) . . . . ?
O7 C57 C56 C55 30(3) . . . . ?
O7 C54 C55 C56 -16(3) . . . . ?
C57 O7 C54 C55 32(3) . . . . ?
C54 O7 C57 C56 -39(3) . . . . ?
C54 C55 C56 C57 -8(3) . . . . ?
O9 C62 C63 C64 -16(4) . . . . ?
C62 O9 C65 C64 11(4) . . . . ?
C62 C63 C64 C65 22(4) . . . . ?
C63 C64 C65 O9 -20(4) . . . . ?
C65 O9 C62 C63 3(4) . . . . ?
O6 C50 C51 C52 1(3) . . . . ?
C50 O6 C53 C52 -32(3) . . . . ?
C50 C51 C52 C53 -20(3) . . . . ?
C51 C52 C53 O6 31(3) . . . . ?
C53 O6 C50 C51 19(3) . . . . ?
O8 C61 C60 C59 -47(3) . . . . ?
C61 O8 C58 C59 -7(3) . . . . ?
C61 C60 C59 C58 42(3) . . . . ?
C60 C59 C58 O8 -23(3) . . . . ?
C58 O8 C61 C60 35(3) . . . . ?

loop_
_twin_individual_id
_twin_individual_mass_fraction_refined
_oxdiff_twin_reflns_isolated
_oxdiff_twin_reflns_overlapped
_twin_individual_twin_lattice_type
_twin_individual_twin_matrix_11
_twin_individual_twin_matrix_12
_twin_individual_twin_matrix_13
_twin_individual_twin_matrix_21
_twin_individual_twin_matrix_22
_twin_individual_twin_matrix_23
_twin_individual_twin_matrix_31
_twin_individual_twin_matrix_32
_twin_individual_twin_matrix_33
1 0.7625 56308 8435 ref 1.0000 0.0000 0.0000 0.0000 1.0000 0.0000 0.0000 0.0000 1.0000
2 0.2375 55645 8435 nmt 0.9351 0.2729 -0.1374 -0.1487 0.9802 -0.0529 0.1026 0.0278 1.0311

loop_
_exptl_oxdiff_crystal_face_indexfrac_h
_exptl_oxdiff_crystal_face_indexfrac_k
_exptl_oxdiff_crystal_face_indexfrac_l
_exptl_oxdiff_crystal_face_x
_exptl_oxdiff_crystal_face_y
_exptl_oxdiff_crystal_face_z
-1.0001 -0.0002 0.0003 -0.0688 0.0162 0.0132
1.0001 0.0002 -0.0003 0.0688 -0.0162 -0.0132
2.0001 -0.9996 -0.0014 0.127 -0.0065 -0.1201
-2.0001 0.9996 0.0014 -0.127 0.0065 0.1201
1.0001 2.0001 -0.9985 0.0855 0.0082 0.1959
-1 0.9998 0.0011 -0.0582 -0.0097 0.1068
1 -0.9998 -0.0011 0.0582 0.0097 -0.1068
1 1.0001 -0.9992 0.0749 0.0341 0.1023
-1 -1.0001 0.9992 -0.0749 -0.0341 -0.1023
-2 -0.0004 1.0003 -0.1331 -0.0438 0.0046
-1.9999 0.9996 1.0011 -0.1225 -0.0697 0.0982
-0.9999 1.9997 0.0019 -0.0476 -0.0356 0.2005
0 1.9999 -0.9981 0.0167 0.0244 0.2091
1.9999 -0.9996 -1.0011 0.1225 0.0697 -0.0982
-1.9998 -1.0003 1.9992 -0.1392 -0.0941 -0.1109
-0.9999 -0.0002 1 -0.0643 -0.06 -0.0087
0.9999 0.0002 -1 0.0643 0.06 0.0087
-1.9997 1.9995 1.0018 -0.1119 -0.0957 0.1918
-1.9996 0.9996 2.0007 -0.118 -0.146 0.0763
0.9998 2.0001 -1.9981 0.081 0.0844 0.2178
-0.9997 -1.0001 1.9989 -0.0704 -0.1103 -0.1242
0.9998 -0.9998 -1.0007 0.0537 0.0859 -0.085
0.9997 1.0001 -1.9989 0.0704 0.1103 0.1242
-0.9996 -0.0002 1.9996 -0.0598 -0.1362 -0.0305
0.9995 -0.9998 -2.0004 0.0492 0.1621 -0.0631
-0.0001 0.9999 -0.9989 0.0061 0.0503 0.1155
0.0004 -0.9999 1.9985 -0.0016 -0.1265 -0.1374
0.0002 0 0.9997 0.0045 -0.0762 -0.0219
-0.0006 -0.9999 -2.0001 -0.0196 0.1783 -0.0499
0.0005 1.9999 1.0012 0.0257 -0.128 0.1654
0.0001 0.9999 0.0008 0.0106 -0.0259 0.0936
3.5333 -5.2733 9.2771 0.229 -0.6282 -0.7436
1.0002 -0.9998 0.9986 0.0627 -0.0665 -0.1287
1.0003 0.0002 0.9993 0.0733 -0.0924 -0.0351
1.0004 1.0001 1.0001 0.0839 -0.1183 0.0585
-1.0002 0.9998 -0.9986 -0.0627 0.0665 0.1287
-1.0003 -0.0002 -0.9993 -0.0733 0.0924 0.0351
-1.0004 -1.0001 -1.0001 -0.0839 0.1183 -0.0585
1.0002 1.0001 0.0004 0.0794 -0.0421 0.0804
